data_2201385
loop_
_publ_author_name
'Avasthi, Kamlakar'
'Farooq, Sheikh M.'
'Sharon, Ashoke'
'Maulik, Prakas R.'

_publ_section_title
;
 Disappearance of inter- and intramolecular stacking due to one-atom
 addition in `propylene-linker' in a
 pyrazolo[3,4-<i>d</i>]pyrimidine-based flexible molecule
;
_journal_issue 8
_journal_name_full 'Acta Crystallographica Section E'
_journal_page_first o940
_journal_page_last o941
_journal_paper_doi 10.1107/S1600536802013211
_journal_volume 58
_journal_year 2002
_chemical_formula_iupac 'C18 H22 N8 O2 S2'
_chemical_formula_moiety 'C18 H22 N8 O2 S2'
_chemical_formula_sum 'C18 H22 N8 O2 S2'
_chemical_formula_weight 446.56
_chemical_melting_point 222
_chemical_name_common Pyrazolo[3,4-d]pyrimidine
_chemical_name_systematic
;1,1'-(butane-1,4-diyl)bis(5-methyl-6-methylthio-4,5-dihydro-1H-pyrazolo[3,4-d]
pyrimidin-4-one
;
_space_group_IT_number 2
_symmetry_cell_setting triclinic
_symmetry_space_group_name_Hall '-P 1'
_symmetry_space_group_name_H-M 'P -1'
_atom_sites_solution_hydrogens geom
_atom_sites_solution_primary direct
_atom_sites_solution_secondary difmap
_cell_angle_alpha 71.430(10)
_cell_angle_beta 72.430(10)
_cell_angle_gamma 71.360(10)
_cell_formula_units_Z 1
_cell_length_a 7.4330(10)
_cell_length_b 8.1170(10)
_cell_length_c 9.6460(10)
_cell_measurement_reflns_used 38
_cell_measurement_temperature 293(2)
_cell_measurement_theta_max 18.88
_cell_measurement_theta_min 4.86
_cell_volume 509.61(11)
_computing_cell_refinement XSCANS
_computing_data_collection 'XSCANS (Siemens, 1996)'
_computing_data_reduction XSCANS
_computing_molecular_graphics SHELXTL-NT
_computing_publication_material SHELXTL-NT
_computing_structure_refinement SHELXTL-NT
_computing_structure_solution 'SHELXTL-NT (Bruker, 1997)'
_diffrn_ambient_temperature 293(2)
_diffrn_measured_fraction_theta_full 0.989
_diffrn_measured_fraction_theta_max 0.989
_diffrn_measurement_device_type 'Bruker P4'
_diffrn_measurement_method \q-2\q
_diffrn_radiation_monochromator graphite
_diffrn_radiation_source 'fine-focus sealed tube'
_diffrn_radiation_type MoK\a
_diffrn_radiation_wavelength 0.71073
_diffrn_reflns_av_R_equivalents 0.0180
_diffrn_reflns_av_sigmaI/netI 0.0271
_diffrn_reflns_limit_h_max 1
_diffrn_reflns_limit_h_min -8
_diffrn_reflns_limit_k_max 9
_diffrn_reflns_limit_k_min -9
_diffrn_reflns_limit_l_max 11
_diffrn_reflns_limit_l_min -11
_diffrn_reflns_number 2453
_diffrn_reflns_theta_full 26.00
_diffrn_reflns_theta_max 26.00
_diffrn_reflns_theta_min 2.28
_diffrn_standards_decay_% none
_diffrn_standards_interval_count 97
_diffrn_standards_interval_time 60
_diffrn_standards_number 3
_exptl_absorpt_coefficient_mu 0.296
_exptl_absorpt_correction_type none
_exptl_crystal_colour Colourless
_exptl_crystal_density_diffrn 1.455
_exptl_crystal_density_method 'not measured'
_exptl_crystal_description Block
_exptl_crystal_F_000 234
_exptl_crystal_size_max 0.3
_exptl_crystal_size_mid 0.25
_exptl_crystal_size_min 0.175
_refine_diff_density_max 0.227
_refine_diff_density_min -0.228
_refine_ls_extinction_method none
_refine_ls_goodness_of_fit_ref 1.046
_refine_ls_hydrogen_treatment constr
_refine_ls_matrix_type full
_refine_ls_number_parameters 138
_refine_ls_number_reflns 1966
_refine_ls_number_restraints 0
_refine_ls_restrained_S_all 1.046
_refine_ls_R_factor_all 0.0443
_refine_ls_R_factor_gt 0.0363
_refine_ls_shift/su_max <0.001
_refine_ls_shift/su_mean <0.001
_refine_ls_structure_factor_coef Fsqd
_refine_ls_weighting_details 'calc w = 1/[\s^2^(Fo^2^)+(0.0492P)^2^+0.1328P] where P = (Fo^2^+2Fc^2^)/3'
_refine_ls_weighting_scheme calc
_refine_ls_wR_factor_gt 0.0953
_refine_ls_wR_factor_ref 0.1008
_reflns_number_gt 1699
_reflns_number_total 1966
_reflns_threshold_expression I>2\s(I)
_cod_data_source_file ci6146.cif
_cod_data_source_block 6
_cod_depositor_comments
;
The following automatic conversions were performed:
'_symmetry_cell_setting' value 'Triclinic' changed to 'triclinic'
according to '/home/saulius/struct/CIF-dictionaries/cif_core.dic'
dictionary named 'cif_core.dic' version 2.4.1 from 2010-06-29.

Automatic conversion script
Id: cif_fix_enum 1527 2010-12-29 10:47:43Z saulius 

The following automatic conversions were performed:

'_symmetry_cell_setting' value 'Triclinic' changed to 'triclinic'
according to /home/saulius/struct/CIF-dictionaries/cif_core.dic
dictionary named 'cif_core.dic' version 2.4.1 from 2010-06-29.

Automatic conversion script
Id: cif_fix_values 1715 2011-07-08 13:25:40Z adriana 
;
_cod_original_cell_volume 509.60(10)
_cod_database_code 2201385
_cod_database_fobs_code 2201385

loop_
_symmetry_equiv_pos_as_xyz
'x, y, z'
'-x, -y, -z'

loop_
_atom_site_label
_atom_site_fract_x
_atom_site_fract_y
_atom_site_fract_z
_atom_site_U_iso_or_equiv
_atom_site_adp_type
_atom_site_calc_flag
_atom_site_refinement_flags
_atom_site_occupancy
_atom_site_disorder_assembly
_atom_site_disorder_group
_atom_site_type_symbol
S1 0.25707(8) 0.92495(7) -0.17008(5) 0.05177(18) Uani d . 1 . . S
N1 0.2633(2) 0.6990(2) 0.38002(16) 0.0445(4) Uani d . 1 . . N
N2 0.2621(3) 0.7713(2) 0.49063(18) 0.0561(4) Uani d . 1 . . N
C3 0.2490(3) 0.9433(3) 0.4284(2) 0.0557(5) Uani d . 1 . . C
H3 0.2443 1.0257 0.4787 0.067 Uiso calc R 1 . . H
C4 0.2429(3) 0.9868(3) 0.2767(2) 0.0456(4) Uani d . 1 . . C
C5 0.2297(3) 1.1457(3) 0.1569(2) 0.0477(4) Uani d . 1 . . C
N6 0.2383(2) 1.1086(2) 0.02036(17) 0.0446(4) Uani d . 1 . . N
C7 0.2516(2) 0.9401(2) 0.00845(19) 0.0401(4) Uani d . 1 . . C
N8 0.2591(2) 0.79550(19) 0.11835(15) 0.0408(3) Uani d . 1 . . N
C9 0.2538(2) 0.8258(2) 0.25010(19) 0.0397(4) Uani d . 1 . . C
O10 0.2135(3) 1.29784(19) 0.16165(18) 0.0672(4) Uani d . 1 . . O
C11 0.2237(4) 1.2625(3) -0.1109(2) 0.0604(6) Uani d . 1 . . C
H11A 0.3199 1.2308 -0.1966 0.091 Uiso calc R 1 . . H
H11B 0.2455 1.3624 -0.0911 0.091 Uiso calc R 1 . . H
H11C 0.0963 1.2947 -0.1307 0.091 Uiso calc R 1 . . H
C12 0.2964(4) 0.6883(3) -0.1386(2) 0.0595(5) Uani d . 1 . . C
H12A 0.4234 0.6291 -0.1184 0.089 Uiso calc R 1 . . H
H12B 0.2874 0.6619 -0.2261 0.089 Uiso calc R 1 . . H
H12C 0.1994 0.6467 -0.0543 0.089 Uiso calc R 1 . . H
C13 0.2705(3) 0.5089(2) 0.4123(2) 0.0478(4) Uani d . 1 . . C
H13A 0.3869 0.4380 0.4488 0.057 Uiso calc R 1 . . H
H13B 0.2787 0.4795 0.3203 0.057 Uiso calc R 1 . . H
C14 0.0931(3) 0.4597(2) 0.52814(19) 0.0462(4) Uani d . 1 . . C
H14A 0.1151 0.3302 0.5579 0.055 Uiso calc R 1 . . H
H14B 0.0778 0.5001 0.6164 0.055 Uiso calc R 1 . . H

loop_
_atom_site_aniso_label
_atom_site_aniso_U_11
_atom_site_aniso_U_22
_atom_site_aniso_U_33
_atom_site_aniso_U_12
_atom_site_aniso_U_13
_atom_site_aniso_U_23
S1 0.0661(3) 0.0571(3) 0.0340(2) -0.0204(2) -0.0121(2) -0.0077(2)
N1 0.0526(9) 0.0480(9) 0.0340(7) -0.0136(7) -0.0112(6) -0.0088(6)
N2 0.0721(11) 0.0632(11) 0.0383(8) -0.0163(9) -0.0187(8) -0.0139(7)
C3 0.0722(14) 0.0594(12) 0.0468(11) -0.0177(10) -0.0194(10) -0.0209(9)
C4 0.0497(10) 0.0494(10) 0.0440(10) -0.0157(8) -0.0129(8) -0.0142(8)
C5 0.0521(11) 0.0467(10) 0.0502(10) -0.0171(8) -0.0133(8) -0.0131(8)
N6 0.0523(9) 0.0427(8) 0.0409(8) -0.0178(7) -0.0129(7) -0.0046(6)
C7 0.0412(9) 0.0461(9) 0.0355(8) -0.0150(7) -0.0080(7) -0.0097(7)
N8 0.0479(8) 0.0439(8) 0.0325(7) -0.0152(6) -0.0077(6) -0.0091(6)
C9 0.0389(9) 0.0459(9) 0.0355(8) -0.0122(7) -0.0086(7) -0.0097(7)
O10 0.0952(12) 0.0481(8) 0.0700(10) -0.0245(8) -0.0249(9) -0.0172(7)
C11 0.0805(15) 0.0477(11) 0.0511(12) -0.0219(10) -0.0196(11) 0.0011(9)
C12 0.0804(15) 0.0599(12) 0.0426(10) -0.0178(11) -0.0094(10) -0.0219(9)
C13 0.0512(11) 0.0437(10) 0.0428(10) -0.0052(8) -0.0128(8) -0.0073(8)
C14 0.0593(11) 0.0403(9) 0.0349(9) -0.0098(8) -0.0154(8) -0.0013(7)

loop_
_atom_type_symbol
_atom_type_description
_atom_type_scat_dispersion_real
_atom_type_scat_dispersion_imag
_atom_type_scat_source
C C 0.0033 0.0016 'International Tables Vol C Tables 4.2.6.8 and 6.1.1.4'
H H 0.0000 0.0000 'International Tables Vol C Tables 4.2.6.8 and 6.1.1.4'
N N 0.0061 0.0033 'International Tables Vol C Tables 4.2.6.8 and 6.1.1.4'
O O 0.0106 0.0060 'International Tables Vol C Tables 4.2.6.8 and 6.1.1.4'
S S 0.1246 0.1234 'International Tables Vol C Tables 4.2.6.8 and 6.1.1.4'

loop_
_geom_angle_atom_site_label_1
_geom_angle_atom_site_label_2
_geom_angle_atom_site_label_3
_geom_angle_site_symmetry_1
_geom_angle
C7 S1 C12 . 100.72(9)
C9 N1 N2 . 110.67(15)
C9 N1 C13 . 128.98(15)
N2 N1 C13 . 120.34(15)
C3 N2 N1 . 105.79(15)
N2 C3 C4 . 111.49(17)
N2 C3 H3 . 124.3
C4 C3 H3 . 124.3
C9 C4 C3 . 104.53(17)
C9 C4 C5 . 119.25(17)
C3 C4 C5 . 136.22(18)
O10 C5 N6 . 120.50(18)
O10 C5 C4 . 127.84(19)
N6 C5 C4 . 111.66(16)
C7 N6 C5 . 123.29(15)
C7 N6 C11 . 120.05(16)
C5 N6 C11 . 116.62(16)
N8 C7 N6 . 125.23(16)
N8 C7 S1 . 119.01(13)
N6 C7 S1 . 115.77(13)
C7 N8 C9 . 113.00(15)
N1 C9 N8 . 124.95(16)
N1 C9 C4 . 107.50(16)
N8 C9 C4 . 127.53(16)
N6 C11 H11A . 109.5
N6 C11 H11B . 109.5
H11A C11 H11B . 109.5
N6 C11 H11C . 109.5
H11A C11 H11C . 109.5
H11B C11 H11C . 109.5
S1 C12 H12A . 109.5
S1 C12 H12B . 109.5
H12A C12 H12B . 109.5
S1 C12 H12C . 109.5
H12A C12 H12C . 109.5
H12B C12 H12C . 109.5
N1 C13 C14 . 112.31(15)
N1 C13 H13A . 109.1
C14 C13 H13A . 109.1
N1 C13 H13B . 109.1
C14 C13 H13B . 109.1
H13A C13 H13B . 107.9
C14 C14 C13 2_566 113.29(18)
C14 C14 H14A 2_566 108.9
C13 C14 H14A . 108.9
C14 C14 H14B 2_566 108.9
C13 C14 H14B . 108.9
H14A C14 H14B . 107.7

loop_
_geom_bond_atom_site_label_1
_geom_bond_atom_site_label_2
_geom_bond_site_symmetry_2
_geom_bond_distance
_geom_bond_publ_flag
S1 C7 . 1.7527(17) ?
S1 C12 . 1.786(2) ?
N1 C9 . 1.349(2) ?
N1 N2 . 1.368(2) ?
N1 C13 . 1.460(2) ?
N2 C3 . 1.317(3) ?
C3 C4 . 1.403(3) ?
C3 H3 . 0.93 ?
C4 C9 . 1.383(3) ?
C4 C5 . 1.431(3) ?
C5 O10 . 1.217(2) ?
C5 N6 . 1.420(2) ?
N6 C7 . 1.378(2) ?
N6 C11 . 1.471(2) ?
C7 N8 . 1.306(2) ?
N8 C9 . 1.356(2) ?
C11 H11A . 0.96 ?
C11 H11B . 0.96 ?
C11 H11C . 0.96 ?
C12 H12A . 0.96 ?
C12 H12B . 0.96 ?
C12 H12C . 0.96 ?
C13 C14 . 1.520(3) ?
C13 H13A . 0.97 ?
C13 H13B . 0.97 ?
C14 C14 2_566 1.512(4) ?
C14 H14A . 0.97 ?
C14 H14B . 0.97 ?

loop_
_geom_torsion_atom_site_label_1
_geom_torsion_atom_site_label_2
_geom_torsion_atom_site_label_3
_geom_torsion_atom_site_label_4
_geom_torsion_site_symmetry_4
_geom_torsion
C9 N1 N2 C3 . 0.9(2)
C13 N1 N2 C3 . -178.07(17)
N1 N2 C3 C4 . -0.5(2)
N2 C3 C4 C9 . -0.1(2)
N2 C3 C4 C5 . -179.9(2)
C9 C4 C5 O10 . 177.73(19)
C3 C4 C5 O10 . -2.5(4)
C9 C4 C5 N6 . -2.5(3)
C3 C4 C5 N6 . 177.3(2)
O10 C5 N6 C7 . -178.31(17)
C4 C5 N6 C7 . 1.9(3)
O10 C5 N6 C11 . -0.9(3)
C4 C5 N6 C11 . 179.30(16)
C5 N6 C7 N8 . -0.5(3)
C11 N6 C7 N8 . -177.80(18)
C5 N6 C7 S1 . 179.18(14)
C11 N6 C7 S1 . 1.8(2)
C12 S1 C7 N8 . -5.32(17)
C12 S1 C7 N6 . 175.01(14)
N6 C7 N8 C9 . -0.4(3)
S1 C7 N8 C9 . 179.97(12)
N2 N1 C9 N8 . 177.59(16)
C13 N1 C9 N8 . -3.5(3)
N2 N1 C9 C4 . -1.0(2)
C13 N1 C9 C4 . 177.87(16)
C7 N8 C9 N1 . -178.69(16)
C7 N8 C9 C4 . -0.4(3)
C3 C4 C9 N1 . 0.7(2)
C5 C4 C9 N1 . -179.48(16)
C3 C4 C9 N8 . -177.87(18)
C5 C4 C9 N8 . 2.0(3)
C9 N1 C13 C14 . -116.3(2)
N2 N1 C13 C14 . 62.5(2)
N1 C13 C14 C14 2_566 68.2(2)
